data_7131492
loop_
_publ_author_name
'Li, Zi-Jian'
'Ju, Yu'
'Qiu, Jie'
'Zhang, Zhi-Hui'
'Zhang, Linjuan'
'He, Ming-Yang'
'Wang, Jian-Qiang'
'Lin, Jian'

_publ_section_title
;
 Post-synthetic linker installation: an unprecedented strategy to enhance
 iodine adsorption in metal-organic frameworks.
;
_journal_issue 33
_journal_name_full 'Chemical communications (Cambridge, England)'
_journal_page_first 4958
_journal_page_last 4961
_journal_paper_doi 10.1039/d3cc00278k
_journal_volume 59
_journal_year 2023
_chemical_formula_moiety 'C37 H28 N7 O19 Th3, 2[C3H7NO]'
_chemical_formula_sum 'C43 H42 N9 O21 Th3'
_chemical_formula_weight 1716.97
_space_group_crystal_system tetragonal
_space_group_IT_number 132
_space_group_name_Hall '-P 4c 2c'
_space_group_name_H-M_alt 'P 42/m c m'
_atom_sites_solution_hydrogens mixed
_atom_sites_solution_primary dual
_audit_creation_date 2023-02-23
_audit_creation_method
;
Olex2 1.5
(compiled 2022.04.07 svn.rca3783a0 for OlexSys, GUI svn.r6498)
;
_audit_update_record
;
2023-02-24 deposited with the CCDC.	2023-03-29 downloaded from the CCDC.
;
_cell_angle_alpha 90
_cell_angle_beta 90
_cell_angle_gamma 90
_cell_formula_units_Z 4
_cell_length_a 16.037(3)
_cell_length_b 16.037(3)
_cell_length_c 30.899(8)
_cell_measurement_reflns_used 9902
_cell_measurement_temperature 120
_cell_measurement_theta_max 27.103
_cell_measurement_theta_min 2.540
_cell_volume 7947(3)
_computing_cell_refinement 'SAINT V8.38A (Bruker, 2018)'
_computing_data_collection 'APEX4 v2022.1-1 (Bruker AXS)'
_computing_data_reduction 'SAINT V8.38A (Bruker, 2018)'
_computing_molecular_graphics 'Olex2 1.5 (Dolomanov et al., 2009)'
_computing_publication_material 'Olex2 1.5 (Dolomanov et al., 2009)'
_computing_structure_refinement 'SHELXL 2014/7 (Sheldrick, 2015)'
_computing_structure_solution 'SHELXT 2014/5 (Sheldrick, 2014)'
_diffrn_ambient_temperature 120
_diffrn_measured_fraction_theta_full 0.998
_diffrn_measured_fraction_theta_max 0.993
_diffrn_measurement_device_type 'Bruker D8-Venture'
_diffrn_measurement_method '\f and \w scans'
_diffrn_radiation_type MoK\a
_diffrn_radiation_wavelength 0.71073
_diffrn_reflns_av_R_equivalents 0.0830
_diffrn_reflns_av_unetI/netI 0.0350
_diffrn_reflns_Laue_measured_fraction_full 0.998
_diffrn_reflns_Laue_measured_fraction_max 0.993
_diffrn_reflns_limit_h_max 20
_diffrn_reflns_limit_h_min -17
_diffrn_reflns_limit_k_max 20
_diffrn_reflns_limit_k_min -19
_diffrn_reflns_limit_l_max 39
_diffrn_reflns_limit_l_min -39
_diffrn_reflns_number 71190
_diffrn_reflns_point_group_measured_fraction_full 0.998
_diffrn_reflns_point_group_measured_fraction_max 0.993
_diffrn_reflns_theta_full 25.242
_diffrn_reflns_theta_max 27.570
_diffrn_reflns_theta_min 1.913
_diffrn_source_current 1.4
_diffrn_source_power 0.07
_diffrn_source_voltage 50.0
_diffrn_standards_number 0
_exptl_absorpt_coefficient_mu 5.656
_exptl_absorpt_correction_T_max 0.7456
_exptl_absorpt_correction_T_min 0.4760
_exptl_absorpt_correction_type multi-scan
_exptl_absorpt_process_details
;
SADABS-2016/2 (Bruker,2016/2) was used for absorption correction.
wR2(int) was 0.1248 before and 0.0805 after correction.
The Ratio of minimum to maximum transmission is 0.6384.
The \l/2 correction factor is Not present.
;
_exptl_crystal_colour colourless
_exptl_crystal_colour_primary colourless
_exptl_crystal_density_diffrn 1.435
_exptl_crystal_description block
_exptl_crystal_F_000 3204
_exptl_crystal_size_max 0.12
_exptl_crystal_size_mid 0.12
_exptl_crystal_size_min 0.07
_refine_diff_density_max 2.560
_refine_diff_density_min -1.524
_refine_diff_density_rms 0.161
_refine_ls_extinction_method none
_refine_ls_goodness_of_fit_ref 1.065
_refine_ls_hydrogen_treatment constr
_refine_ls_matrix_type full
_refine_ls_number_parameters 208
_refine_ls_number_reflns 4890
_refine_ls_number_restraints 652
_refine_ls_restrained_S_all 3.751
_refine_ls_R_factor_all 0.0661
_refine_ls_R_factor_gt 0.0519
_refine_ls_shift/su_max 0.001
_refine_ls_shift/su_mean 0.000
_refine_ls_structure_factor_coef Fsqd
_refine_ls_weighting_details 'w=1/[\s^2^(Fo^2^)+(0.1041P)^2^+23.8287P] where P=(Fo^2^+2Fc^2^)/3'
_refine_ls_weighting_scheme calc
_refine_ls_wR_factor_gt 0.1600
_refine_ls_wR_factor_ref 0.1735
_reflns_Friedel_coverage 0.000
_reflns_number_gt 3697
_reflns_number_total 4890
_reflns_threshold_expression 'I > 2\s(I)'
_cod_data_source_file d3cc00278k2.cif
_cod_data_source_block Th-BCPT-BDC-NH22
_cod_depositor_comments 'Adding full bibliography for 7131491--7131495.cif.'
_cod_original_cell_volume 7947(4)
_cod_database_code 7131492
_shelx_shelxl_version_number 2014/7
_shelx_space_group_comment
;
The symmetry employed for this shelxl refinement is uniquely defined
by the following loop, which should always be used as a source of
symmetry information in preference to the above space-group names.
They are only intended as comments.
;
_shelx_estimated_absorpt_t_max 0.693
_shelx_estimated_absorpt_t_min 0.550
_olex2_refinement_description
;
1. Restrained distances
 C9-C10
 1.51 with sigma of 0.02
 O8-C9
 1.25 with sigma of 0.02
 C11-C9
 2.47 with sigma of 0.02
 C9-C15
 2.47 with sigma of 0.02
 N3-C10
 2.45 with sigma of 0.02
 N4-C15
 2.45 with sigma of 0.02
 C14-N4
 1.45 with sigma of 0.02
 C1-C7 \\sim C1-C3
 with sigma of 0.02
 C9-C11 \\sim C9-C15 \\sim C9-C12 \\sim C9-C14
 with sigma of 0.01
 C10-N3 \\sim N3-C12
 with sigma of 0.02
 C15-N4 \\sim N4-C13
 with sigma of 0.02
2. Restrained planarity
 C9, C10, C11, C12, C13, C14, C15, C9
 with sigma of 0.01
 C9, C10, C11, C12, C13, C14, C15
 with sigma of 0.1
 C10, C11, C12, C13, C14, C15, N3
 with sigma of 0.1
 C10, C11, C12, C13, C14, C15, N3, N4
 with sigma of 0.1
3. Uiso/Uaniso restraints and constraints
All non-hydrogen atoms have similar U: within 2A with sigma of 0.04 and sigma
for terminal atoms of 0.08 within 2A
All non-hydrogen atoms restrained to be isotropic: with sigma of 0.04 and sigma
for terminal atoms of 0.08
4. Rigid body (RIGU) restrains
 All non-hydrogen atoms
 with sigma for 1-2 distances of 0.004 and sigma for 1-3 distances of 0.004
5. Others
 Sof(O1B)=0.5*(1-FVAR(2))
 Sof(O1A)=0.5*FVAR(2)
 Fixed Sof: C10(0.125) C11(0.125) C12(0.125) H12(0.125) C13(0.125) C14(0.125)
 C15(0.125) H15(0.125) H3A(0.25) H3B(0.25) N3(0.125) H3C(0.125) H3D(0.125)
 N4(0.125) H4C(0.125) H4D(0.125)
 Fixed X: C8(0.6752) C9(0.5)
 Fixed Y: C8(0.963) C9(0.5)
 Fixed Z: C8(0.7204) C9(0.6566)
6.a Riding coordinates:
 O4(H4A,H4B), O3(H3A,H3B)
6.b Aromatic/amide H refined with riding coordinates:
 C16(H16), N1(H1), C3(H3), C4(H4), C6(H6), C7(H7), C12(H12), C15(H15)
6.c Fitted hexagon refined as free rotating group:
 C2(C3,C4,C5,C6,C7), C10(C11,C12,C13,C14,C15)
6.d X=CH2 refined with riding coordinates:
 N3(H3C,H3D), N4(H4C,H4D)
;
_smtbx_masks_void_probe_radius 1.2
_smtbx_masks_void_truncation_radius 1.2
_olex2_submission_special_instructions 'No special instructions were received'

loop_
_space_group_symop_operation_xyz
'x, y, z'
'-x, -y, z'
'-y, x, z+1/2'
'y, -x, z+1/2'
'-x, y, -z+1/2'
'x, -y, -z+1/2'
'y, x, -z'
'-y, -x, -z'
'-x, -y, -z'
'x, y, -z'
'y, -x, -z-1/2'
'-y, x, -z-1/2'
'x, -y, z-1/2'
'-x, y, z-1/2'
'-y, -x, z'
'y, x, z'

loop_
_atom_site_label
_atom_site_type_symbol
_atom_site_fract_x
_atom_site_fract_y
_atom_site_fract_z
_atom_site_U_iso_or_equiv
_atom_site_adp_type
_atom_site_occupancy
_atom_site_site_symmetry_order
_atom_site_calc_flag
_atom_site_refinement_flags_posn
_atom_site_refinement_flags_adp
_atom_site_refinement_flags_occupancy
_atom_site_disorder_assembly
_atom_site_disorder_group
Th2 Th 0.41267(2) 0.58733(2) 0.56444(2) 0.05747(18) Uani 1 2 d S TU P . .
Th1 Th 0.62324(3) 0.62324(3) 0.5000 0.04463(18) Uani 1 4 d S TU P . .
O8 O 0.4486(5) 0.5514(5) 0.6399(3) 0.101(3) Uani 1 2 d DS TU P A .
O1B O 0.5461(11) 0.5461(11) 0.5515(7) 0.052(5) Uani 0.46(4) 2 d S TU P A 2
O5 O 0.3103(5) 0.6897(5) 0.5363(5) 0.109(4) Uani 1 2 d S TU P A .
O7 O 0.6011(5) 0.7359(5) 0.5529(2) 0.0823(19) Uani 1 1 d . U . . .
O6 O 0.4797(5) 0.7178(5) 0.5882(2) 0.083(2) Uani 1 1 d . U . . .
O2 O 0.4743(6) 0.6428(8) 0.5000 0.087(3) Uani 1 2 d S TU P A .
N2 N 0.7475(7) 0.9761(7) 0.7327(3) 0.104(3) Uani 1 1 d . U . . .
O4 O 0.3293(8) 0.6707(8) 0.6269(5) 0.148(5) Uani 1 2 d S TU P A .
H4A H 0.3345 0.6655 0.6548 0.221 Uiso 1 2 d R U P . .
H4B H 0.2912 0.7088 0.6237 0.221 Uiso 1 2 d R U P . .
C16 C 0.2893(12) 0.7107(12) 0.5000 0.117(8) Uani 1 4 d S TU P . .
H16 H 0.2474 0.7526 0.5000 0.140 Uiso 1 4 calc R U P A .
N1 N 0.6133(7) 1.0000 0.7500 0.076(3) Uani 1 2 d S TU P . .
H1 H 0.5584 1.0000 0.7500 0.091 Uiso 1 2 calc R U P . .
C2 C 0.5798(4) 0.8099(5) 0.61837(19) 0.079(3) Uani 1 1 d G U . . .
C3 C 0.6626(4) 0.8353(5) 0.6194(2) 0.086(3) Uani 1 1 d DG U . . .
H3 H 0.7001 0.8175 0.5975 0.103 Uiso 1 1 calc R U . . .
C4 C 0.6906(3) 0.8867(5) 0.6526(2) 0.096(4) Uani 1 1 d G U . . .
H4 H 0.7473 0.9040 0.6533 0.115 Uiso 1 1 calc R U . . .
C5 C 0.6358(4) 0.9127(5) 0.6847(2) 0.079(3) Uani 1 1 d G U . . .
C6 C 0.5530(4) 0.8873(5) 0.6837(2) 0.086(3) Uani 1 1 d G U . . .
H6 H 0.5155 0.9051 0.7056 0.103 Uiso 1 1 calc R U . . .
C7 C 0.5249(3) 0.8359(5) 0.6505(2) 0.084(3) Uani 1 1 d DG U . . .
H7 H 0.4683 0.8186 0.6498 0.101 Uiso 1 1 calc R U . . .
C8 C 0.6752 0.9630 0.7204 0.084(3) Uani 1 1 d . U . . .
C9 C 0.5000 0.5000 0.6566 0.112(6) Uani 1 4 d DS TU P . .
C10 C 0.5031(12) 0.5060(11) 0.6979(4) 0.109(8) Uani 0.125 1 d DG U P A -1
C11 C 0.5763(19) 0.532(3) 0.7181(7) 0.109(12) Uani 0.125 1 d DG U P A -1
C12 C 0.579(3) 0.538(4) 0.7629(7) 0.104(13) Uani 0.125 1 d DG U P A -1
H12 H 0.6294 0.5554 0.7767 0.125 Uiso 0.125 1 calc R U P A -1
C13 C 0.509(4) 0.519(3) 0.7875(4) 0.084(12) Uani 0.125 1 d DG U P A -1
C14 C 0.436(3) 0.493(3) 0.7673(6) 0.078(11) Uani 0.125 1 d DG U P A -1
C15 C 0.4332(18) 0.487(2) 0.7225(6) 0.090(11) Uani 0.125 1 d DG U P A -1
H15 H 0.3832 0.4696 0.7087 0.108 Uiso 0.125 1 calc R U P A -1
O3 O 0.7419(8) 0.7419(8) 0.5000 0.113(5) Uani 1 4 d S TU P A .
H3A H 0.7654 0.7654 0.5223 0.170 Uiso 0.5 2 d R U P . .
H3B H 0.7654 0.7654 0.4777 0.170 Uiso 0.5 2 d R U P . .
C1 C 0.5497(7) 0.7494(7) 0.5832(3) 0.078(3) Uani 1 1 d D U . . .
N3 N 0.648(2) 0.556(4) 0.6916(13) 0.13(2) Uani 0.125 1 d D U P A -1
H3C H 0.6940 0.5744 0.7041 0.157 Uiso 0.125 1 calc R U P A -1
H3D H 0.6460 0.5514 0.6632 0.157 Uiso 0.125 1 calc R U P A -1
N4 N 0.363(4) 0.475(5) 0.7927(11) 0.13(2) Uani 0.125 1 d D U P A -1
H4C H 0.3166 0.4591 0.7797 0.159 Uiso 0.125 1 calc R U P A -1
H4D H 0.3646 0.4786 0.8211 0.159 Uiso 0.125 1 calc R U P A -1
O1A O 0.5676(10) 0.5676(10) 0.5692(7) 0.065(4) Uani 0.54(4) 2 d S TU P A 1

loop_
_atom_site_aniso_label
_atom_site_aniso_U_11
_atom_site_aniso_U_22
_atom_site_aniso_U_33
_atom_site_aniso_U_23
_atom_site_aniso_U_13
_atom_site_aniso_U_12
Th2 0.0658(2) 0.0658(2) 0.0407(3) -0.01428(13) 0.01428(13) -0.0010(2)
Th1 0.0545(2) 0.0545(2) 0.0249(2) 0.000 0.000 0.0036(2)
O8 0.131(5) 0.131(5) 0.042(4) -0.014(3) 0.014(3) -0.026(6)
O1B 0.069(5) 0.069(5) 0.016(8) 0.002(4) 0.002(4) -0.004(5)
O5 0.105(5) 0.105(5) 0.117(8) -0.016(3) 0.016(3) 0.030(6)
O7 0.111(5) 0.067(4) 0.069(4) -0.026(3) 0.018(3) -0.013(3)
O6 0.099(4) 0.080(4) 0.071(4) -0.038(3) 0.014(3) -0.013(3)
O2 0.067(5) 0.144(8) 0.050(4) 0.000 0.000 -0.024(5)
N2 0.090(5) 0.126(8) 0.096(6) -0.065(6) -0.004(4) -0.001(5)
O4 0.155(7) 0.155(7) 0.134(9) -0.046(5) 0.046(5) -0.001(8)
C16 0.112(11) 0.112(11) 0.127(10) 0.000 0.000 0.045(13)
N1 0.075(6) 0.087(7) 0.066(6) -0.037(6) 0.000 0.000
C2 0.099(5) 0.075(5) 0.065(5) -0.030(4) 0.008(4) -0.003(4)
C3 0.088(5) 0.093(7) 0.078(5) -0.044(5) 0.010(4) 0.001(5)
C4 0.084(6) 0.115(8) 0.089(6) -0.053(6) 0.008(5) -0.004(5)
C5 0.096(5) 0.069(5) 0.071(5) -0.032(4) 0.008(4) -0.006(4)
C6 0.093(5) 0.091(6) 0.073(6) -0.041(5) 0.011(4) -0.005(4)
C7 0.096(6) 0.081(6) 0.074(5) -0.037(5) 0.014(4) -0.006(5)
C8 0.101(5) 0.078(6) 0.074(5) -0.037(5) -0.001(4) 0.000(4)
C9 0.136(9) 0.136(9) 0.065(8) 0.000 0.000 -0.028(9)
C10 0.134(13) 0.126(18) 0.066(9) -0.006(6) -0.001(6) -0.022(12)
C11 0.129(14) 0.12(3) 0.076(12) -0.019(11) -0.001(8) -0.012(14)
C12 0.121(16) 0.11(3) 0.077(12) -0.020(11) -0.001(9) 0.000(16)
C13 0.114(16) 0.08(3) 0.061(12) -0.016(11) -0.007(10) 0.013(16)
C14 0.115(15) 0.05(2) 0.063(11) -0.003(10) -0.012(9) 0.014(15)
C15 0.122(14) 0.08(2) 0.064(11) -0.004(10) -0.010(8) -0.009(14)
O3 0.128(8) 0.128(8) 0.084(10) 0.000 0.000 -0.032(9)
C1 0.091(5) 0.072(5) 0.070(5) -0.031(4) 0.008(4) -0.003(4)
N3 0.147(19) 0.15(5) 0.095(19) -0.03(2) 0.016(14) -0.03(2)
N4 0.134(19) 0.17(5) 0.096(19) 0.01(2) 0.004(14) -0.01(2)
O1A 0.081(5) 0.081(5) 0.033(8) -0.007(4) -0.007(4) -0.009(6)

loop_
_atom_type_symbol
_atom_type_description
_atom_type_scat_dispersion_real
_atom_type_scat_dispersion_imag
_atom_type_scat_source
C C 0.0033 0.0016 'International Tables Vol C Tables 4.2.6.8 and 6.1.1.4'
H H 0.0000 0.0000 'International Tables Vol C Tables 4.2.6.8 and 6.1.1.4'
N N 0.0061 0.0033 'International Tables Vol C Tables 4.2.6.8 and 6.1.1.4'
O O 0.0106 0.0060 'International Tables Vol C Tables 4.2.6.8 and 6.1.1.4'
Th Th -7.2400 8.8979 'International Tables Vol C Tables 4.2.6.8 and 6.1.1.4'

loop_
_geom_angle_atom_site_label_1
_geom_angle_atom_site_label_2
_geom_angle_atom_site_label_3
_geom_angle
_geom_angle_site_symmetry_1
_geom_angle_site_symmetry_3
_geom_angle_publ_flag
O8 Th2 Th2 70.8(3) . 2_665 ?
O8 Th2 O5 129.7(4) . . ?
O8 Th2 O4 63.6(5) . . ?
O8 Th2 O1A 71.6(5) . . ?
O8 Th2 O1A 71.6(5) . 2_665 ?
O1B Th2 Th2 29.4(4) 2_665 2_665 ?
O1B Th2 Th2 29.4(4) . 2_665 ?
O1B Th2 O8 83.0(6) 2_665 . ?
O1B Th2 O8 83.0(6) . . ?
O1B Th2 O1B 54.7(12) . 2_665 ?
O1B Th2 O5 139.0(4) . . ?
O1B Th2 O5 139.0(4) 2_665 . ?
O1B Th2 O6 83.6(7) 2_665 15_665 ?
O1B Th2 O6 136.4(5) . 15_665 ?
O1B Th2 O6 136.4(5) 2_665 . ?
O1B Th2 O6 83.6(7) . . ?
O1B Th2 O2 64.8(5) 2_665 15_665 ?
O1B Th2 O2 94.8(7) 2_665 . ?
O1B Th2 O2 94.8(7) . 15_665 ?
O1B Th2 O2 64.8(5) . . ?
O1B Th2 O4 137.3(7) . . ?
O1B Th2 O4 137.3(7) 2_665 . ?
O5 Th2 Th2 159.5(3) . 2_665 ?
O5 Th2 O4 66.1(5) . . ?
O5 Th2 O1A 139.5(4) . 2_665 ?
O5 Th2 O1A 139.5(4) . . ?
O6 Th2 Th2 106.97(19) 15_665 2_665 ?
O6 Th2 Th2 106.97(19) . 2_665 ?
O6 Th2 O8 79.3(2) . . ?
O6 Th2 O8 79.3(2) 15_665 . ?
O6 Th2 O5 80.3(2) . . ?
O6 Th2 O5 80.3(2) 15_665 . ?
O6 Th2 O6 130.7(3) . 15_665 ?
O6 Th2 O4 65.35(17) 15_665 . ?
O6 Th2 O4 65.35(17) . . ?
O6 Th2 O1A 140.2(4) . 2_665 ?
O6 Th2 O1A 140.2(4) 15_665 . ?
O6 Th2 O1A 70.0(5) . . ?
O6 Th2 O1A 70.0(5) 15_665 2_665 ?
O2 Th2 Th2 88.3(3) 15_665 2_665 ?
O2 Th2 Th2 88.3(3) . 2_665 ?
O2 Th2 O8 140.9(2) . . ?
O2 Th2 O8 140.9(2) 15_665 . ?
O2 Th2 O5 74.7(4) 15_665 . ?
O2 Th2 O5 74.7(4) . . ?
O2 Th2 O6 139.5(3) . 15_665 ?
O2 Th2 O6 75.7(3) 15_665 15_665 ?
O2 Th2 O6 139.5(3) 15_665 . ?
O2 Th2 O6 75.7(3) . . ?
O2 Th2 O2 67.4(4) 15_665 . ?
O2 Th2 O4 127.9(4) . . ?
O2 Th2 O4 127.9(4) 15_665 . ?
O2 Th2 O1A 71.7(5) 15_665 2_665 ?
O2 Th2 O1A 111.4(6) . 2_665 ?
O2 Th2 O1A 71.7(5) . . ?
O2 Th2 O1A 111.4(6) 15_665 . ?
O4 Th2 Th2 134.4(4) . 2_665 ?
O1A Th2 Th2 37.9(4) 2_665 2_665 ?
O1A Th2 Th2 37.9(4) . 2_665 ?
O1A Th2 O4 120.7(6) . . ?
O1A Th2 O4 120.7(6) 2_665 . ?
O1A Th2 O1A 75.3(8) . 2_665 ?
O1B Th1 Th2 30.69(14) 10_556 9_666 ?
O1B Th1 Th2 79.4(6) . 9_666 ?
O1B Th1 O1B 84.6(14) 10_556 . ?
O1B Th1 O7 139.0(3) 10_556 16 ?
O1B Th1 O7 82.1(6) 10_556 10_556 ?
O1B Th1 O7 139.0(3) 10_556 . ?
O1B Th1 O7 139.0(3) . 7_556 ?
O1B Th1 O7 82.1(6) 10_556 7_556 ?
O1B Th1 O7 139.0(3) . 10_556 ?
O1B Th1 O7 82.1(6) . . ?
O1B Th1 O7 82.1(6) . 16 ?
O1B Th1 O2 63.2(4) 10_556 . ?
O1B Th1 O2 63.2(4) . 7_556 ?
O1B Th1 O2 63.2(4) 10_556 7_556 ?
O1B Th1 O2 63.2(4) . . ?
O1B Th1 O3 137.7(7) . . ?
O1B Th1 O3 137.7(7) 10_556 . ?
O7 Th1 Th2 105.74(19) 10_556 9_666 ?
O7 Th1 Th2 108.5(2) 16 9_666 ?
O7 Th1 Th2 69.53(18) 7_556 9_666 ?
O7 Th1 Th2 159.73(18) . 9_666 ?
O7 Th1 O7 76.8(4) 7_556 10_556 ?
O7 Th1 O7 130.7(4) 16 10_556 ?
O7 Th1 O7 130.7(4) 7_556 . ?
O7 Th1 O7 76.8(4) 16 . ?
O7 Th1 O7 83.1(4) 16 7_556 ?
O7 Th1 O7 83.1(4) 10_556 . ?
O7 Th1 O3 65.35(18) 16 . ?
O7 Th1 O3 65.35(18) 7_556 . ?
O7 Th1 O3 65.35(18) 10_556 . ?
O7 Th1 O3 65.35(18) . . ?
O7 Th1 O1A 68.9(5) 7_556 10_556 ?
O7 Th1 O1A 68.9(5) 16 . ?
O7 Th1 O1A 141.6(2) 16 10_556 ?
O7 Th1 O1A 141.6(2) 7_556 . ?
O7 Th1 O1A 141.6(2) . 10_556 ?
O7 Th1 O1A 68.9(5) . . ?
O7 Th1 O1A 141.6(2) 10_556 . ?
O7 Th1 O1A 68.9(5) 10_556 10_556 ?
O2 Th1 Th2 34.30(14) 7_556 9_666 ?
O2 Th1 Th2 88.1(3) . 9_666 ?
O2 Th1 O7 138.30(19) 7_556 . ?
O2 Th1 O7 138.30(19) . 7_556 ?
O2 Th1 O7 138.30(19) 7_556 10_556 ?
O2 Th1 O7 76.2(3) 7_556 16 ?
O2 Th1 O7 76.2(3) 7_556 7_556 ?
O2 Th1 O7 76.2(3) . . ?
O2 Th1 O7 76.2(3) . 10_556 ?
O2 Th1 O7 138.30(19) . 16 ?
O2 Th1 O2 105.0(6) . 7_556 ?
O2 Th1 O3 127.5(3) 7_556 . ?
O2 Th1 O3 127.5(3) . . ?
O2 Th1 O1A 72.0(4) . 10_556 ?
O2 Th1 O1A 72.0(4) 7_556 10_556 ?
O2 Th1 O1A 72.0(4) . . ?
O2 Th1 O1A 72.0(4) 7_556 . ?
O3 Th1 Th2 134.865(9) . 9_666 ?
O1A Th1 Th2 94.3(5) . 9_666 ?
O1A Th1 Th2 37.7(4) 10_556 9_666 ?
O1A Th1 O3 120.5(6) . . ?
O1A Th1 O3 120.5(6) 10_556 . ?
O1A Th1 O1A 118.9(12) 10_556 . ?
C9 O8 Th2 133.1(7) . . ?
Th2 O1B Th2 121.1(9) 2_665 . ?
Th2 O1B Th1 117.2(4) . . ?
Th2 O1B Th1 117.2(4) 2_665 . ?
C16 O5 Th2 133.5(16) . . ?
C1 O7 Th1 135.2(7) . . ?
C1 O6 Th2 134.7(6) . . ?
Th2 O2 Th2 112.5(4) 10_556 . ?
Th2 O2 Th1 111.2(3) . . ?
Th2 O2 Th1 111.2(3) 10_556 . ?
C8 N2 N2 110.5(4) . 6_576 ?
Th2 O4 H4A 127.8 . . ?
Th2 O4 H4B 127.8 . . ?
H4A O4 H4B 104.4 . . ?
O5 C16 O5 134(3) 10_556 . ?
O5 C16 H16 113.0 10_556 . ?
O5 C16 H16 113.0 . . ?
C8 N1 H1 132.3 . . ?
C8 N1 H1 132.3 6_576 . ?
C8 N1 C8 95.4(7) 6_576 . ?
C3 C2 C7 120.0 . . ?
C3 C2 C1 120.2(5) . . ?
C7 C2 C1 119.7(5) . . ?
C2 C3 H3 120.0 . . ?
C2 C3 C4 120.0 . . ?
C4 C3 H3 120.0 . . ?
C3 C4 H4 120.0 . . ?
C3 C4 C5 120.0 . . ?
C5 C4 H4 120.0 . . ?
C4 C5 C8 114.7(4) . . ?
C6 C5 C4 120.0 . . ?
C6 C5 C8 125.2(4) . . ?
C5 C6 H6 120.0 . . ?
C7 C6 C5 120.0 . . ?
C7 C6 H6 120.0 . . ?
C2 C7 H7 120.0 . . ?
C6 C7 C2 120.0 . . ?
C6 C7 H7 120.0 . . ?
N2 C8 N1 111.7(5) . . ?
N2 C8 C5 135.2(5) . . ?
N1 C8 C5 112.8(4) . . ?
O8 C9 O8 132.2(9) 2_665 . ?
O8 C9 C10 115.3(10) 2_665 . ?
O8 C9 C10 112.3(10) . . ?
C9 C10 C11 120.2(4) . . ?
C9 C10 C15 119.8(4) . . ?
C11 C10 C15 120.0 . . ?
C10 C11 N3 119.5(8) . . ?
C12 C11 C10 120.0 . . ?
C12 C11 N3 120.4(8) . . ?
C11 C12 H12 120.0 . . ?
C11 C12 C13 120.0 . . ?
C13 C12 H12 120.0 . . ?
C14 C13 C12 120.0 . . ?
C13 C14 N4 120.4(8) . . ?
C15 C14 C13 120.0 . . ?
C15 C14 N4 119.6(8) . . ?
C10 C15 H15 120.0 . . ?
C14 C15 C10 120.0 . . ?
C14 C15 H15 120.0 . . ?
Th1 O3 H3A 127.8 . . ?
Th1 O3 H3B 127.8 . . ?
H3A O3 H3B 104.5 . . ?
O7 C1 C2 115.2(8) . . ?
O6 C1 O7 127.7(9) . . ?
O6 C1 C2 117.1(8) . . ?
C11 N3 H3C 120.0 . . ?
C11 N3 H3D 120.0 . . ?
H3C N3 H3D 120.0 . . ?
C14 N4 H4C 120.0 . . ?
C14 N4 H4D 120.0 . . ?
H4C N4 H4D 120.0 . . ?
Th2 O1A Th2 104.3(9) 2_665 . ?
Th1 O1A Th2 105.1(7) . 2_665 ?
Th1 O1A Th2 105.1(7) . . ?

loop_
_geom_bond_atom_site_label_1
_geom_bond_atom_site_label_2
_geom_bond_distance
_geom_bond_site_symmetry_2
_geom_bond_publ_flag
Th2 Th2 3.9614(13) 2_665 ?
Th2 O8 2.471(10) . ?
Th2 O1B 2.274(10) 2_665 ?
Th2 O1B 2.274(10) . ?
Th2 O5 2.479(13) . ?
Th2 O6 2.465(7) 15_665 ?
Th2 O6 2.465(7) . ?
Th2 O2 2.394(6) . ?
Th2 O2 2.394(6) 15_665 ?
Th2 O4 2.702(14) . ?
Th2 O1A 2.509(15) 2_665 ?
Th2 O1A 2.509(15) . ?
Th1 Th2 3.9623(8) 9_666 ?
Th1 O1B 2.367(16) . ?
Th1 O1B 2.367(16) 10_556 ?
Th1 O7 2.462(6) . ?
Th1 O7 2.462(6) 16 ?
Th1 O7 2.462(6) 7_556 ?
Th1 O7 2.462(6) 10_556 ?
Th1 O2 2.409(10) 7_556 ?
Th1 O2 2.409(10) . ?
Th1 O3 2.692(19) . ?
Th1 O1A 2.483(19) 10_556 ?
Th1 O1A 2.483(19) . ?
O8 C9 1.276(12) . ?
O1B Th2 2.274(10) 2_665 ?
O5 C16 1.219(16) . ?
O7 C1 1.267(12) . ?
O6 C1 1.240(13) . ?
O2 Th2 2.394(6) 10_556 ?
N2 N2 1.314(16) 6_576 ?
N2 C8 1.239(10) . ?
O4 H4A 0.8702 . ?
O4 H4B 0.8699 . ?
C16 O5 1.219(16) 10_556 ?
C16 H16 0.9500 . ?
N1 H1 0.8800 . ?
N1 C8 1.476(8) . ?
N1 C8 1.476(8) 6_576 ?
C2 C3 1.3900 . ?
C2 C7 1.3900 . ?
C2 C1 1.535(10) . ?
C3 H3 0.9500 . ?
C3 C4 1.3900 . ?
C4 H4 0.9500 . ?
C4 C5 1.3900 . ?
C5 C6 1.3900 . ?
C5 C8 1.504(4) . ?
C6 H6 0.9500 . ?
C6 C7 1.3900 . ?
C7 H7 0.9500 . ?
C9 O8 1.276(12) 2_665 ?
C9 C10 1.278(12) . ?
C10 C11 1.3900 . ?
C10 C15 1.3900 . ?
C11 C12 1.3900 . ?
C11 N3 1.47(3) . ?
C12 H12 0.9500 . ?
C12 C13 1.3900 . ?
C13 C14 1.3900 . ?
C14 C15 1.3900 . ?
C14 N4 1.446(16) . ?
C15 H15 0.9500 . ?
O3 H3A 0.8700 . ?
O3 H3B 0.8700 . ?
N3 H3C 0.8800 . ?
N3 H3D 0.8800 . ?
N4 H4C 0.8800 . ?
N4 H4D 0.8800 . ?
O1A Th2 2.509(15) 2_665 ?

loop_
_geom_torsion_atom_site_label_1
_geom_torsion_atom_site_label_2
_geom_torsion_atom_site_label_3
_geom_torsion_atom_site_label_4
_geom_torsion
_geom_torsion_site_symmetry_1
_geom_torsion_site_symmetry_2
_geom_torsion_site_symmetry_3
_geom_torsion_site_symmetry_4
_geom_torsion_publ_flag
Th2 O8 C9 O8 0.000(5) . . . 2_665 ?
Th2 O8 C9 C10 175.0(8) . . . . ?
Th2 O5 C16 O5 0.000(17) . . . 10_556 ?
Th2 O6 C1 O7 25(2) . . . . ?
Th2 O6 C1 C2 -153.3(7) . . . . ?
Th1 O7 C1 O6 -21(2) . . . . ?
Th1 O7 C1 C2 156.9(7) . . . . ?
O8 C9 C10 C11 60.2(14) 2_665 . . . ?
O8 C9 C10 C11 -115.7(15) . . . . ?
O8 C9 C10 C15 -119.8(14) 2_665 . . . ?
O8 C9 C10 C15 64.4(15) . . . . ?
N2 N2 C8 N1 -4.0(17) 6_576 . . . ?
N2 N2 C8 C5 -177.7(10) 6_576 . . . ?
C2 C3 C4 C5 0.0 . . . . ?
C3 C2 C7 C6 0.0 . . . . ?
C3 C2 C1 O7 -10.4(13) . . . . ?
C3 C2 C1 O6 167.8(8) . . . . ?
C3 C4 C5 C6 0.0 . . . . ?
C3 C4 C5 C8 175.9(7) . . . . ?
C4 C5 C6 C7 0.0 . . . . ?
C4 C5 C8 N2 -15.1(11) . . . . ?
C4 C5 C8 N1 171.2(3) . . . . ?
C5 C6 C7 C2 0.0 . . . . ?
C6 C5 C8 N2 160.5(9) . . . . ?
C6 C5 C8 N1 -13.1(7) . . . . ?
C7 C2 C3 C4 0.0 . . . . ?
C7 C2 C1 O7 173.0(8) . . . . ?
C7 C2 C1 O6 -8.8(14) . . . . ?
C8 N1 C8 N2 1.6(7) 6_576 . . . ?
C8 N1 C8 C5 176.7(4) 6_576 . . . ?
C8 C5 C6 C7 -175.4(8) . . . . ?
C9 C10 C11 C12 180.00(10) . . . . ?
C9 C10 C11 N3 3.2(19) . . . . ?
C9 C10 C15 C14 180.00(10) . . . . ?
C10 C11 C12 C13 0.0 . . . . ?
C11 C10 C15 C14 0.0 . . . . ?
C11 C12 C13 C14 0.0 . . . . ?
C12 C13 C14 C15 0.0 . . . . ?
C12 C13 C14 N4 -179(3) . . . . ?
C13 C14 C15 C10 0.0 . . . . ?
C15 C10 C11 C12 0.0 . . . . ?
C15 C10 C11 N3 -176.8(19) . . . . ?
C1 C2 C3 C4 -176.6(9) . . . . ?
C1 C2 C7 C6 176.7(9) . . . . ?
N3 C11 C12 C13 176.8(19) . . . . ?
N4 C14 C15 C10 179(3) . . . . ?

loop_
_smtbx_masks_void_nr
_smtbx_masks_void_average_x
_smtbx_masks_void_average_y
_smtbx_masks_void_average_z
_smtbx_masks_void_volume
_smtbx_masks_void_count_electrons
_smtbx_masks_void_content
1 -0.234 -0.299 -0.652 4131.1 291.0 '8 C3H7NO'
